data_7133593
loop_
_publ_author_name
'Evans, Matthew J.'
'Parr, Joseph M.'
'Nguyen, Dat T.'
'Jones, Cameron'

_publ_section_title
;
 An isolable stannaimine and its cycloaddition/metathesis reactions with
 carbon dioxide.
;
_journal_issue 75
_journal_name_full 'Chemical communications (Cambridge, England)'
_journal_page_first 10350
_journal_page_last 10353
_journal_paper_doi 10.1039/d4cc04006f
_journal_volume 60
_journal_year 2024
_chemical_formula_sum 'C24 H42 N2 O Si2 Sn'
_chemical_formula_weight 549.46
_space_group_crystal_system monoclinic
_space_group_IT_number 15
_space_group_name_Hall '-C 2yc'
_space_group_name_H-M_alt 'C 1 2/c 1'
_atom_sites_solution_hydrogens geom
_atom_sites_solution_primary fmap
_audit_creation_method SHELXL-2018/3
_audit_update_record
;
2024-08-06 deposited with the CCDC.	2024-08-26 downloaded from the CCDC.
;
_cell_angle_alpha 90
_cell_angle_beta 117.035(2)
_cell_angle_gamma 90
_cell_formula_units_Z 8
_cell_length_a 23.4081(3)
_cell_length_b 9.85020(10)
_cell_length_c 24.8391(4)
_cell_measurement_reflns_used 24531
_cell_measurement_temperature 122.97(19)
_cell_measurement_theta_max 79.2840
_cell_measurement_theta_min 3.9730
_cell_volume 5101.44(15)
_computing_cell_refinement 'CrysAlisPro 1.171.43.95a (Rigaku OD, 2023)'
_computing_data_collection 'CrysAlisPro 1.171.43.95a (Rigaku OD, 2023)'
_computing_data_reduction 'CrysAlisPro 1.171.43.95a (Rigaku OD, 2023)'
_computing_structure_refinement 'SHELXL-2018/3 (Sheldrick, 2018)'
_computing_structure_solution 'SHELXT 2014/4 (Sheldrick, 2014)'
_diffrn_ambient_temperature 123(2)
_diffrn_detector_area_resol_mean 10.0000
_diffrn_measured_fraction_theta_full 1.000
_diffrn_measured_fraction_theta_max 0.985
_diffrn_measurement_device_type 'XtaLAB Synergy, Dualflex, HyPix'
_diffrn_measurement_method 'w\ scans'
_diffrn_radiation_type CuK\a
_diffrn_radiation_wavelength 1.54184
_diffrn_reflns_av_R_equivalents 0.0360
_diffrn_reflns_av_unetI/netI 0.0209
_diffrn_reflns_Laue_measured_fraction_full 1.000
_diffrn_reflns_Laue_measured_fraction_max 0.985
_diffrn_reflns_limit_h_max 29
_diffrn_reflns_limit_h_min -28
_diffrn_reflns_limit_k_max 12
_diffrn_reflns_limit_k_min -12
_diffrn_reflns_limit_l_max 31
_diffrn_reflns_limit_l_min -30
_diffrn_reflns_number 31925
_diffrn_reflns_point_group_measured_fraction_full 1.000
_diffrn_reflns_point_group_measured_fraction_max 0.985
_diffrn_reflns_theta_full 67.684
_diffrn_reflns_theta_max 79.851
_diffrn_reflns_theta_min 3.996
_diffrn_source 'micro-focus sealed X-ray tube'
_exptl_absorpt_coefficient_mu 8.997
_exptl_absorpt_correction_T_max 1.00000
_exptl_absorpt_correction_T_min 0.50485
_exptl_absorpt_correction_type multi-scan
_exptl_absorpt_process_details
;
CrysAlisPro 1.171.43.95a (Rigaku Oxford Diffraction, 2023)
Empirical absorption correction using spherical harmonics,
implemented in SCALE3 ABSPACK scaling algorithm.
;
_exptl_crystal_colour orange
_exptl_crystal_density_diffrn 1.431
_exptl_crystal_description plate
_exptl_crystal_F_000 2288
_exptl_crystal_size_max 0.400
_exptl_crystal_size_mid 0.300
_exptl_crystal_size_min 0.300
_refine_diff_density_max 0.760
_refine_diff_density_min -0.765
_refine_diff_density_rms 0.075
_refine_ls_extinction_method none
_refine_ls_goodness_of_fit_ref 1.044
_refine_ls_hydrogen_treatment constr
_refine_ls_matrix_type full
_refine_ls_number_parameters 285
_refine_ls_number_reflns 5476
_refine_ls_number_restraints 2
_refine_ls_restrained_S_all 1.044
_refine_ls_R_factor_all 0.0258
_refine_ls_R_factor_gt 0.0254
_refine_ls_shift/su_max 0.001
_refine_ls_shift/su_mean 0.000
_refine_ls_structure_factor_coef Fsqd
_refine_ls_weighting_details 'w=1/[\s^2^(Fo^2^)+(0.0403P)^2^+7.9601P] where P=(Fo^2^+2Fc^2^)/3'
_refine_ls_weighting_scheme calc
_refine_ls_wR_factor_gt 0.0675
_refine_ls_wR_factor_ref 0.0679
_reflns_Friedel_coverage 0.000
_reflns_number_gt 5356
_reflns_number_total 5476
_reflns_threshold_expression 'I > 2\s(I)'
_cod_data_source_file d4cc04006f2.cif
_cod_data_source_block cj1685
_cod_depositor_comments 'Adding full bibliography for 7133593--7133605.cif.'
_cod_original_cell_volume 5101.44(14)
_cod_original_sg_symbol_H-M 'C 2/c'
_cod_database_code 7133593
_shelx_shelxl_version_number 2018/3
_shelx_space_group_comment
;
The symmetry employed for this shelxl refinement is uniquely defined
by the following loop, which should always be used as a source of
symmetry information in preference to the above space-group names.
They are only intended as comments.
;
_shelx_estimated_absorpt_t_min 0.123
_shelx_estimated_absorpt_t_max 0.173

loop_
_space_group_symop_operation_xyz
'x, y, z'
'-x, y, -z+1/2'
'x+1/2, y+1/2, z'
'-x+1/2, y+1/2, -z+1/2'
'-x, -y, -z'
'x, -y, z-1/2'
'-x+1/2, -y+1/2, -z'
'x+1/2, -y+1/2, z-1/2'

loop_
_atom_site_label
_atom_site_type_symbol
_atom_site_fract_x
_atom_site_fract_y
_atom_site_fract_z
_atom_site_U_iso_or_equiv
_atom_site_adp_type
_atom_site_occupancy
_atom_site_site_symmetry_order
_atom_site_calc_flag
_atom_site_refinement_flags_posn
_atom_site_refinement_flags_adp
_atom_site_refinement_flags_occupancy
_atom_site_disorder_assembly
_atom_site_disorder_group
Sn1 Sn 0.63510(7) 0.23692(14) 0.53086(7) 0.0167(3) Uani 0.70(2) 1 d D . P A 1
Sn2 Sn 0.6301(3) 0.2421(4) 0.5286(2) 0.0291(7) Uani 0.30(2) 1 d D . P A 2
Si1 Si 0.66633(2) 0.42039(5) 0.65263(2) 0.01559(10) Uani 1 1 d . . . . .
Si2 Si 0.70156(2) 0.54184(5) 0.55679(2) 0.01596(10) Uani 1 1 d . . . . .
O1 O 0.70868(6) 0.47862(13) 0.62046(6) 0.0200(3) Uani 1 1 d . . . . .
N1 N 0.62145(7) 0.29106(16) 0.60568(6) 0.0144(3) Uani 1 1 d D . . . .
N2 N 0.66673(7) 0.41257(15) 0.50525(7) 0.0165(3) Uani 1 1 d D . . . .
C1 C 0.58571(8) 0.18991(18) 0.62308(7) 0.0141(3) Uani 1 1 d . . . . .
C2 C 0.62748(9) 0.06503(19) 0.65322(9) 0.0226(4) Uani 1 1 d . . . . .
H2A H 0.666517 0.094003 0.689507 0.027 Uiso 1 1 calc R U . . .
H2B H 0.641035 0.022254 0.624808 0.027 Uiso 1 1 calc R U . . .
C3 C 0.56345(11) 0.25263(19) 0.66705(10) 0.0225(4) Uani 1 1 d . . . . .
H3A H 0.601229 0.285913 0.703450 0.027 Uiso 1 1 calc R U . . .
H3B H 0.535250 0.331258 0.647487 0.027 Uiso 1 1 calc R U . . .
C4 C 0.52462(9) 0.1413(2) 0.56760(8) 0.0213(4) Uani 1 1 d . . . . .
H4A H 0.496573 0.220244 0.548145 0.026 Uiso 1 1 calc R U . . .
H4B H 0.536602 0.099884 0.537853 0.026 Uiso 1 1 calc R U . . .
C5 C 0.59063(10) -0.0393(2) 0.67162(10) 0.0302(5) Uani 1 1 d . . . . .
H5 H 0.618754 -0.119291 0.691171 0.036 Uiso 1 1 calc R U . . .
C6 C 0.48768(9) 0.0368(2) 0.58595(9) 0.0251(4) Uani 1 1 d . . . . .
H6 H 0.448703 0.006419 0.549120 0.030 Uiso 1 1 calc R U . . .
C7 C 0.52702(11) 0.1490(2) 0.68591(10) 0.0305(5) Uani 1 1 d . . . . .
H7 H 0.513899 0.192669 0.714930 0.037 Uiso 1 1 calc R U . . .
C8 C 0.57029(12) 0.0276(3) 0.71648(10) 0.0372(5) Uani 1 1 d . . . . .
H8A H 0.546981 -0.039002 0.729045 0.045 Uiso 1 1 calc R U . . .
H8B H 0.608739 0.058011 0.752987 0.045 Uiso 1 1 calc R U . . .
C9 C 0.46730(10) 0.1011(2) 0.63034(11) 0.0304(4) Uani 1 1 d . . . . .
H9A H 0.443764 0.033941 0.642365 0.036 Uiso 1 1 calc R U . . .
H9B H 0.438490 0.179047 0.611047 0.036 Uiso 1 1 calc R U . . .
C10 C 0.53085(10) -0.0854(2) 0.61514(11) 0.0297(4) Uani 1 1 d . . . . .
H10A H 0.543667 -0.127453 0.586071 0.036 Uiso 1 1 calc R U . . .
H10B H 0.507253 -0.153972 0.626388 0.036 Uiso 1 1 calc R U . . .
C11 C 0.72696(9) 0.3656(2) 0.72962(8) 0.0244(4) Uani 1 1 d . . . . .
H11A H 0.755316 0.297111 0.725863 0.037 Uiso 1 1 calc R U . . .
H11B H 0.704947 0.326713 0.751462 0.037 Uiso 1 1 calc R U . . .
H11C H 0.752397 0.444156 0.751900 0.037 Uiso 1 1 calc R U . . .
C12 C 0.61785(10) 0.5644(2) 0.65931(10) 0.0266(4) Uani 1 1 d . . . . .
H12A H 0.645666 0.643328 0.676796 0.040 Uiso 1 1 calc R U . . .
H12B H 0.598653 0.537457 0.685484 0.040 Uiso 1 1 calc R U . . .
H12C H 0.583818 0.587785 0.619150 0.040 Uiso 1 1 calc R U . . .
C13 C 0.78532(9) 0.5883(2) 0.57373(9) 0.0232(4) Uani 1 1 d . . . . .
H13A H 0.805052 0.640141 0.611517 0.035 Uiso 1 1 calc R U . . .
H13B H 0.784680 0.643734 0.540690 0.035 Uiso 1 1 calc R U . . .
H13C H 0.810226 0.505579 0.577892 0.035 Uiso 1 1 calc R U . . .
C14 C 0.65210(10) 0.7001(2) 0.53930(9) 0.0258(4) Uani 1 1 d . . . . .
H14A H 0.608804 0.677425 0.533193 0.039 Uiso 1 1 calc R U . . .
H14B H 0.649656 0.741776 0.502485 0.039 Uiso 1 1 calc R U . . .
H14C H 0.671950 0.763945 0.573055 0.039 Uiso 1 1 calc R U . . .
C15 C 0.65289(8) 0.41787(18) 0.44046(8) 0.0157(3) Uani 1 1 d . . . . .
C16 C 0.69703(9) 0.5206(2) 0.43063(9) 0.0229(4) Uani 1 1 d . . . . .
H16A H 0.691588 0.611212 0.444884 0.028 Uiso 1 1 calc R U . . .
H16B H 0.742284 0.492718 0.454878 0.028 Uiso 1 1 calc R U . . .
C17 C 0.66354(10) 0.2790(2) 0.41742(9) 0.0204(4) Uani 1 1 d . . . . .
H17A H 0.708574 0.250147 0.442018 0.024 Uiso 1 1 calc R U . . .
H17B H 0.635406 0.210283 0.422330 0.024 Uiso 1 1 calc R U . . .
C18 C 0.58281(9) 0.4604(2) 0.40063(8) 0.0207(4) Uani 1 1 d . . . . .
H18A H 0.575072 0.550209 0.413946 0.025 Uiso 1 1 calc R U . . .
H18B H 0.553786 0.393967 0.405566 0.025 Uiso 1 1 calc R U . . .
C19 C 0.68191(10) 0.5297(2) 0.36348(9) 0.0257(4) Uani 1 1 d . . . . .
H19 H 0.710756 0.598156 0.358577 0.031 Uiso 1 1 calc R U . . .
C20 C 0.56761(9) 0.4678(2) 0.33349(9) 0.0245(4) Uani 1 1 d . . . . .
H20 H 0.521872 0.495435 0.308728 0.029 Uiso 1 1 calc R U . . .
C21 C 0.64890(10) 0.2863(2) 0.35030(9) 0.0227(4) Uani 1 1 d . . . . .
H21 H 0.656095 0.195160 0.336677 0.027 Uiso 1 1 calc R U . . .
C22 C 0.69276(10) 0.3908(2) 0.34241(9) 0.0264(4) Uani 1 1 d . . . . .
H22A H 0.738118 0.363413 0.366377 0.032 Uiso 1 1 calc R U . . .
H22B H 0.683393 0.395566 0.299366 0.032 Uiso 1 1 calc R U . . .
C23 C 0.61179(11) 0.5725(2) 0.32584(9) 0.0281(4) Uani 1 1 d . . . . .
H23A H 0.604729 0.662854 0.339256 0.034 Uiso 1 1 calc R U . . .
H23B H 0.601828 0.579062 0.282693 0.034 Uiso 1 1 calc R U . . .
C24 C 0.57871(9) 0.3284(2) 0.31263(8) 0.0242(4) Uani 1 1 d . . . . .
H24A H 0.568406 0.332325 0.269340 0.029 Uiso 1 1 calc R U . . .
H24B H 0.550186 0.260499 0.317436 0.029 Uiso 1 1 calc R U . . .

loop_
_atom_site_aniso_label
_atom_site_aniso_U_11
_atom_site_aniso_U_22
_atom_site_aniso_U_33
_atom_site_aniso_U_23
_atom_site_aniso_U_13
_atom_site_aniso_U_12
Sn1 0.0239(5) 0.0137(4) 0.0169(3) -0.0032(3) 0.0133(3) -0.0038(4)
Sn2 0.0506(14) 0.0272(12) 0.0194(8) -0.0133(7) 0.0245(9) -0.0263(11)
Si1 0.0185(2) 0.0153(2) 0.0117(2) -0.00250(16) 0.00576(17) -0.00280(17)
Si2 0.0177(2) 0.0143(2) 0.0155(2) -0.00116(17) 0.00731(18) -0.00313(17)
O1 0.0217(6) 0.0209(6) 0.0158(6) -0.0025(5) 0.0070(5) -0.0071(5)
N1 0.0170(7) 0.0158(7) 0.0118(7) -0.0017(5) 0.0077(6) -0.0025(6)
N2 0.0203(7) 0.0156(7) 0.0145(7) -0.0001(5) 0.0087(6) -0.0044(6)
C1 0.0144(7) 0.0153(8) 0.0139(7) -0.0004(6) 0.0076(6) -0.0013(6)
C2 0.0181(8) 0.0194(9) 0.0290(10) 0.0057(8) 0.0096(7) 0.0020(7)
C3 0.0282(10) 0.0233(10) 0.0224(10) -0.0066(7) 0.0170(9) -0.0058(7)
C4 0.0180(8) 0.0263(9) 0.0174(8) -0.0018(7) 0.0062(7) -0.0057(7)
C5 0.0295(10) 0.0223(10) 0.0371(12) 0.0118(9) 0.0139(9) 0.0009(8)
C6 0.0198(8) 0.0300(10) 0.0261(10) -0.0062(8) 0.0110(8) -0.0101(8)
C7 0.0402(11) 0.0371(12) 0.0273(10) -0.0093(9) 0.0266(9) -0.0123(9)
C8 0.0431(12) 0.0440(13) 0.0241(10) 0.0073(9) 0.0149(9) -0.0151(11)
C9 0.0261(10) 0.0343(11) 0.0395(12) -0.0036(9) 0.0226(9) -0.0058(8)
C10 0.0329(10) 0.0206(10) 0.0431(12) -0.0042(9) 0.0238(10) -0.0090(8)
C11 0.0234(9) 0.0313(10) 0.0129(8) -0.0027(7) 0.0035(7) -0.0061(8)
C12 0.0358(10) 0.0199(9) 0.0279(10) -0.0050(8) 0.0178(9) 0.0004(8)
C13 0.0217(9) 0.0220(9) 0.0249(9) -0.0006(7) 0.0097(7) -0.0066(7)
C14 0.0317(10) 0.0190(9) 0.0277(10) 0.0016(8) 0.0143(8) 0.0044(8)
C15 0.0184(8) 0.0162(8) 0.0129(8) 0.0007(6) 0.0074(6) -0.0017(6)
C16 0.0268(9) 0.0248(9) 0.0195(9) -0.0004(7) 0.0126(8) -0.0065(8)
C17 0.0248(9) 0.0196(9) 0.0169(9) 0.0013(7) 0.0097(7) 0.0042(7)
C18 0.0196(8) 0.0257(9) 0.0175(8) 0.0011(7) 0.0091(7) 0.0034(7)
C19 0.0332(10) 0.0266(10) 0.0219(9) 0.0020(8) 0.0167(8) -0.0061(8)
C20 0.0213(9) 0.0325(11) 0.0176(9) 0.0032(8) 0.0070(7) 0.0059(8)
C21 0.0311(10) 0.0219(9) 0.0181(9) 0.0012(7) 0.0137(8) 0.0045(8)
C22 0.0251(9) 0.0365(11) 0.0212(9) 0.0006(8) 0.0138(8) 0.0024(8)
C23 0.0426(12) 0.0234(10) 0.0220(9) 0.0065(8) 0.0180(9) 0.0059(9)
C24 0.0261(9) 0.0282(10) 0.0162(8) 0.0000(7) 0.0077(7) -0.0030(8)

loop_
_atom_type_symbol
_atom_type_description
_atom_type_scat_dispersion_real
_atom_type_scat_dispersion_imag
_atom_type_scat_source
C C 0.0181 0.0091 'International Tables Vol C Tables 4.2.6.8 and 6.1.1.4'
H H 0.0000 0.0000 'International Tables Vol C Tables 4.2.6.8 and 6.1.1.4'
N N 0.0311 0.0180 'International Tables Vol C Tables 4.2.6.8 and 6.1.1.4'
O O 0.0492 0.0322 'International Tables Vol C Tables 4.2.6.8 and 6.1.1.4'
Si Si 0.2541 0.3302 'International Tables Vol C Tables 4.2.6.8 and 6.1.1.4'
Sn Sn 0.0259 5.4591 'International Tables Vol C Tables 4.2.6.8 and 6.1.1.4'

loop_
_geom_angle_atom_site_label_1
_geom_angle_atom_site_label_2
_geom_angle_atom_site_label_3
_geom_angle
_geom_angle_site_symmetry_1
_geom_angle_site_symmetry_3
_geom_angle_publ_flag
N2 Sn1 N1 106.10(8) . . ?
N1 Sn2 N2 107.15(16) . . ?
O1 Si1 N1 104.32(7) . . ?
O1 Si1 C11 104.74(8) . . ?
N1 Si1 C11 115.11(9) . . ?
O1 Si1 C12 107.73(9) . . ?
N1 Si1 C12 114.36(9) . . ?
C11 Si1 C12 109.71(10) . . ?
O1 Si2 N2 104.04(7) . . ?
O1 Si2 C13 103.92(8) . . ?
N2 Si2 C13 116.25(9) . . ?
O1 Si2 C14 108.78(8) . . ?
N2 Si2 C14 114.12(9) . . ?
C13 Si2 C14 108.88(10) . . ?
Si1 O1 Si2 142.03(9) . . ?
C1 N1 Si1 123.32(11) . . ?
C1 N1 Sn2 114.65(14) . . ?
Si1 N1 Sn2 120.77(13) . . ?
C1 N1 Sn1 114.88(11) . . ?
Si1 N1 Sn1 119.79(9) . . ?
C15 N2 Si2 124.93(12) . . ?
C15 N2 Sn2 114.42(14) . . ?
Si2 N2 Sn2 120.25(12) . . ?
C15 N2 Sn1 115.08(11) . . ?
Si2 N2 Sn1 119.87(9) . . ?
N1 C1 C3 110.76(14) . . ?
N1 C1 C2 111.14(14) . . ?
C3 C1 C2 108.74(15) . . ?
N1 C1 C4 111.34(14) . . ?
C3 C1 C4 106.45(15) . . ?
C2 C1 C4 108.24(15) . . ?
C1 C2 C5 111.14(15) . . ?
C1 C2 H2A 109.4 . . ?
C5 C2 H2A 109.4 . . ?
C1 C2 H2B 109.4 . . ?
C5 C2 H2B 109.4 . . ?
H2A C2 H2B 108.0 . . ?
C7 C3 C1 111.39(15) . . ?
C7 C3 H3A 109.4 . . ?
C1 C3 H3A 109.4 . . ?
C7 C3 H3B 109.4 . . ?
C1 C3 H3B 109.4 . . ?
H3A C3 H3B 108.0 . . ?
C6 C4 C1 111.10(15) . . ?
C6 C4 H4A 109.4 . . ?
C1 C4 H4A 109.4 . . ?
C6 C4 H4B 109.4 . . ?
C1 C4 H4B 109.4 . . ?
H4A C4 H4B 108.0 . . ?
C10 C5 C2 109.15(17) . . ?
C10 C5 C8 109.52(18) . . ?
C2 C5 C8 109.15(18) . . ?
C10 C5 H5 109.7 . . ?
C2 C5 H5 109.7 . . ?
C8 C5 H5 109.7 . . ?
C9 C6 C10 109.97(18) . . ?
C9 C6 C4 109.77(17) . . ?
C10 C6 C4 109.16(16) . . ?
C9 C6 H6 109.3 . . ?
C10 C6 H6 109.3 . . ?
C4 C6 H6 109.3 . . ?
C9 C7 C8 109.59(19) . . ?
C9 C7 C3 109.73(18) . . ?
C8 C7 C3 109.75(18) . . ?
C9 C7 H7 109.3 . . ?
C8 C7 H7 109.3 . . ?
C3 C7 H7 109.3 . . ?
C7 C8 C5 109.11(17) . . ?
C7 C8 H8A 109.9 . . ?
C5 C8 H8A 109.9 . . ?
C7 C8 H8B 109.9 . . ?
C5 C8 H8B 109.9 . . ?
H8A C8 H8B 108.3 . . ?
C6 C9 C7 108.89(16) . . ?
C6 C9 H9A 109.9 . . ?
C7 C9 H9A 109.9 . . ?
C6 C9 H9B 109.9 . . ?
C7 C9 H9B 109.9 . . ?
H9A C9 H9B 108.3 . . ?
C6 C10 C5 109.47(17) . . ?
C6 C10 H10A 109.8 . . ?
C5 C10 H10A 109.8 . . ?
C6 C10 H10B 109.8 . . ?
C5 C10 H10B 109.8 . . ?
H10A C10 H10B 108.2 . . ?
Si1 C11 H11A 109.5 . . ?
Si1 C11 H11B 109.5 . . ?
H11A C11 H11B 109.5 . . ?
Si1 C11 H11C 109.5 . . ?
H11A C11 H11C 109.5 . . ?
H11B C11 H11C 109.5 . . ?
Si1 C12 H12A 109.5 . . ?
Si1 C12 H12B 109.5 . . ?
H12A C12 H12B 109.5 . . ?
Si1 C12 H12C 109.5 . . ?
H12A C12 H12C 109.5 . . ?
H12B C12 H12C 109.5 . . ?
Si2 C13 H13A 109.5 . . ?
Si2 C13 H13B 109.5 . . ?
H13A C13 H13B 109.5 . . ?
Si2 C13 H13C 109.5 . . ?
H13A C13 H13C 109.5 . . ?
H13B C13 H13C 109.5 . . ?
Si2 C14 H14A 109.5 . . ?
Si2 C14 H14B 109.5 . . ?
H14A C14 H14B 109.5 . . ?
Si2 C14 H14C 109.5 . . ?
H14A C14 H14C 109.5 . . ?
H14B C14 H14C 109.5 . . ?
N2 C15 C18 110.39(14) . . ?
N2 C15 C16 111.18(14) . . ?
C18 C15 C16 108.35(15) . . ?
N2 C15 C17 112.09(14) . . ?
C18 C15 C17 107.85(15) . . ?
C16 C15 C17 106.81(15) . . ?
C19 C16 C15 111.63(15) . . ?
C19 C16 H16A 109.3 . . ?
C15 C16 H16A 109.3 . . ?
C19 C16 H16B 109.3 . . ?
C15 C16 H16B 109.3 . . ?
H16A C16 H16B 108.0 . . ?
C21 C17 C15 111.41(15) . . ?
C21 C17 H17A 109.3 . . ?
C15 C17 H17A 109.3 . . ?
C21 C17 H17B 109.3 . . ?
C15 C17 H17B 109.3 . . ?
H17A C17 H17B 108.0 . . ?
C15 C18 C20 111.29(15) . . ?
C15 C18 H18A 109.4 . . ?
C20 C18 H18A 109.4 . . ?
C15 C18 H18B 109.4 . . ?
C20 C18 H18B 109.4 . . ?
H18A C18 H18B 108.0 . . ?
C22 C19 C23 109.64(17) . . ?
C22 C19 C16 109.03(17) . . ?
C23 C19 C16 109.35(17) . . ?
C22 C19 H19 109.6 . . ?
C23 C19 H19 109.6 . . ?
C16 C19 H19 109.6 . . ?
C24 C20 C23 109.50(17) . . ?
C24 C20 C18 109.41(16) . . ?
C23 C20 C18 109.24(16) . . ?
C24 C20 H20 109.6 . . ?
C23 C20 H20 109.6 . . ?
C18 C20 H20 109.6 . . ?
C22 C21 C24 109.59(16) . . ?
C22 C21 C17 109.72(17) . . ?
C24 C21 C17 108.78(16) . . ?
C22 C21 H21 109.6 . . ?
C24 C21 H21 109.6 . . ?
C17 C21 H21 109.6 . . ?
C19 C22 C21 109.50(16) . . ?
C19 C22 H22A 109.8 . . ?
C21 C22 H22A 109.8 . . ?
C19 C22 H22B 109.8 . . ?
C21 C22 H22B 109.8 . . ?
H22A C22 H22B 108.2 . . ?
C20 C23 C19 109.58(16) . . ?
C20 C23 H23A 109.8 . . ?
C19 C23 H23A 109.8 . . ?
C20 C23 H23B 109.8 . . ?
C19 C23 H23B 109.8 . . ?
H23A C23 H23B 108.2 . . ?
C20 C24 C21 109.63(16) . . ?
C20 C24 H24A 109.7 . . ?
C21 C24 H24A 109.7 . . ?
C20 C24 H24B 109.7 . . ?
C21 C24 H24B 109.7 . . ?
H24A C24 H24B 108.2 . . ?

loop_
_geom_bond_atom_site_label_1
_geom_bond_atom_site_label_2
_geom_bond_distance
_geom_bond_site_symmetry_2
_geom_bond_publ_flag
Sn1 N2 2.092(2) . ?
Sn1 N1 2.093(2) . ?
Sn2 N1 2.072(4) . ?
Sn2 N2 2.084(4) . ?
Si1 O1 1.6339(14) . ?
Si1 N1 1.7241(15) . ?
Si1 C11 1.8697(19) . ?
Si1 C12 1.870(2) . ?
Si2 O1 1.6363(14) . ?
Si2 N2 1.7252(15) . ?
Si2 C13 1.8658(19) . ?
Si2 C14 1.871(2) . ?
N1 C1 1.486(2) . ?
N2 C15 1.491(2) . ?
C1 C3 1.537(3) . ?
C1 C2 1.538(2) . ?
C1 C4 1.543(2) . ?
C2 C5 1.538(3) . ?
C2 H2A 0.9900 . ?
C2 H2B 0.9900 . ?
C3 C7 1.533(3) . ?
C3 H3A 0.9900 . ?
C3 H3B 0.9900 . ?
C4 C6 1.541(3) . ?
C4 H4A 0.9900 . ?
C4 H4B 0.9900 . ?
C5 C10 1.532(3) . ?
C5 C8 1.544(4) . ?
C5 H5 1.0000 . ?
C6 C9 1.524(3) . ?
C6 C10 1.526(3) . ?
C6 H6 1.0000 . ?
C7 C9 1.526(3) . ?
C7 C8 1.528(4) . ?
C7 H7 1.0000 . ?
C8 H8A 0.9900 . ?
C8 H8B 0.9900 . ?
C9 H9A 0.9900 . ?
C9 H9B 0.9900 . ?
C10 H10A 0.9900 . ?
C10 H10B 0.9900 . ?
C11 H11A 0.9800 . ?
C11 H11B 0.9800 . ?
C11 H11C 0.9800 . ?
C12 H12A 0.9800 . ?
C12 H12B 0.9800 . ?
C12 H12C 0.9800 . ?
C13 H13A 0.9800 . ?
C13 H13B 0.9800 . ?
C13 H13C 0.9800 . ?
C14 H14A 0.9800 . ?
C14 H14B 0.9800 . ?
C14 H14C 0.9800 . ?
C15 C18 1.539(2) . ?
C15 C16 1.543(2) . ?
C15 C17 1.546(3) . ?
C16 C19 1.542(3) . ?
C16 H16A 0.9900 . ?
C16 H16B 0.9900 . ?
C17 C21 1.544(3) . ?
C17 H17A 0.9900 . ?
C17 H17B 0.9900 . ?
C18 C20 1.541(3) . ?
C18 H18A 0.9900 . ?
C18 H18B 0.9900 . ?
C19 C22 1.527(3) . ?
C19 C23 1.533(3) . ?
C19 H19 1.0000 . ?
C20 C24 1.531(3) . ?
C20 C23 1.532(3) . ?
C20 H20 1.0000 . ?
C21 C22 1.528(3) . ?
C21 C24 1.533(3) . ?
C21 H21 1.0000 . ?
C22 H22A 0.9900 . ?
C22 H22B 0.9900 . ?
C23 H23A 0.9900 . ?
C23 H23B 0.9900 . ?
C24 H24A 0.9900 . ?
C24 H24B 0.9900 . ?

loop_
_geom_torsion_atom_site_label_1
_geom_torsion_atom_site_label_2
_geom_torsion_atom_site_label_3
_geom_torsion_atom_site_label_4
_geom_torsion
_geom_torsion_site_symmetry_1
_geom_torsion_site_symmetry_2
_geom_torsion_site_symmetry_3
_geom_torsion_site_symmetry_4
_geom_torsion_publ_flag
N1 Si1 O1 Si2 56.33(16) . . . . ?
C11 Si1 O1 Si2 177.65(14) . . . . ?
C12 Si1 O1 Si2 -65.58(16) . . . . ?
N2 Si2 O1 Si1 -62.61(16) . . . . ?
C13 Si2 O1 Si1 175.27(14) . . . . ?
C14 Si2 O1 Si1 59.39(17) . . . . ?
O1 Si1 N1 C1 166.90(13) . . . . ?
C11 Si1 N1 C1 52.73(16) . . . . ?
C12 Si1 N1 C1 -75.67(16) . . . . ?
O1 Si1 N1 Sn2 0.4(2) . . . . ?
C11 Si1 N1 Sn2 -113.8(2) . . . . ?
C12 Si1 N1 Sn2 117.8(2) . . . . ?
O1 Si1 N1 Sn1 3.88(12) . . . . ?
C11 Si1 N1 Sn1 -110.30(11) . . . . ?
C12 Si1 N1 Sn1 121.30(11) . . . . ?
O1 Si2 N2 C15 -177.07(13) . . . . ?
C13 Si2 N2 C15 -63.51(16) . . . . ?
C14 Si2 N2 C15 64.54(16) . . . . ?
O1 Si2 N2 Sn2 10.6(3) . . . . ?
C13 Si2 N2 Sn2 124.2(3) . . . . ?
C14 Si2 N2 Sn2 -107.8(3) . . . . ?
O1 Si2 N2 Sn1 6.97(12) . . . . ?
C13 Si2 N2 Sn1 120.54(11) . . . . ?
C14 Si2 N2 Sn1 -111.42(12) . . . . ?
Si1 N1 C1 C3 30.5(2) . . . . ?
Sn2 N1 C1 C3 -162.2(2) . . . . ?
Sn1 N1 C1 C3 -165.69(13) . . . . ?
Si1 N1 C1 C2 -90.48(17) . . . . ?
Sn2 N1 C1 C2 76.8(3) . . . . ?
Sn1 N1 C1 C2 73.31(16) . . . . ?
Si1 N1 C1 C4 148.77(13) . . . . ?
Sn2 N1 C1 C4 -44.0(3) . . . . ?
Sn1 N1 C1 C4 -47.45(17) . . . . ?
N1 C1 C2 C5 179.62(16) . . . . ?
C3 C1 C2 C5 57.4(2) . . . . ?
C4 C1 C2 C5 -57.8(2) . . . . ?
N1 C1 C3 C7 -179.46(16) . . . . ?
C2 C1 C3 C7 -57.0(2) . . . . ?
C4 C1 C3 C7 59.4(2) . . . . ?
N1 C1 C4 C6 -179.85(15) . . . . ?
C3 C1 C4 C6 -59.0(2) . . . . ?
C2 C1 C4 C6 57.7(2) . . . . ?
C1 C2 C5 C10 60.0(2) . . . . ?
C1 C2 C5 C8 -59.7(2) . . . . ?
C1 C4 C6 C9 60.8(2) . . . . ?
C1 C4 C6 C10 -59.8(2) . . . . ?
C1 C3 C7 C9 -61.1(2) . . . . ?
C1 C3 C7 C8 59.3(2) . . . . ?
C9 C7 C8 C5 60.5(2) . . . . ?
C3 C7 C8 C5 -60.1(2) . . . . ?
C10 C5 C8 C7 -59.2(2) . . . . ?
C2 C5 C8 C7 60.2(2) . . . . ?
C10 C6 C9 C7 60.9(2) . . . . ?
C4 C6 C9 C7 -59.2(2) . . . . ?
C8 C7 C9 C6 -61.2(2) . . . . ?
C3 C7 C9 C6 59.4(2) . . . . ?
C9 C6 C10 C5 -60.0(2) . . . . ?
C4 C6 C10 C5 60.5(2) . . . . ?
C2 C5 C10 C6 -60.6(2) . . . . ?
C8 C5 C10 C6 58.9(2) . . . . ?
Si2 N2 C15 C18 -96.20(16) . . . . ?
Sn2 N2 C15 C18 76.5(3) . . . . ?
Sn1 N2 C15 C18 79.93(16) . . . . ?
Si2 N2 C15 C16 24.1(2) . . . . ?
Sn2 N2 C15 C16 -163.2(2) . . . . ?
Sn1 N2 C15 C16 -159.80(13) . . . . ?
Si2 N2 C15 C17 143.55(14) . . . . ?
Sn2 N2 C15 C17 -43.8(3) . . . . ?
Sn1 N2 C15 C17 -40.32(18) . . . . ?
N2 C15 C16 C19 -178.46(16) . . . . ?
C18 C15 C16 C19 -57.0(2) . . . . ?
C17 C15 C16 C19 59.0(2) . . . . ?
N2 C15 C17 C21 179.90(15) . . . . ?
C18 C15 C17 C21 58.2(2) . . . . ?
C16 C15 C17 C21 -58.1(2) . . . . ?
N2 C15 C18 C20 179.47(15) . . . . ?
C16 C15 C18 C20 57.5(2) . . . . ?
C17 C15 C18 C20 -57.8(2) . . . . ?
C15 C16 C19 C22 -61.0(2) . . . . ?
C15 C16 C19 C23 58.8(2) . . . . ?
C15 C18 C20 C24 59.8(2) . . . . ?
C15 C18 C20 C23 -60.1(2) . . . . ?
C15 C17 C21 C22 59.8(2) . . . . ?
C15 C17 C21 C24 -60.1(2) . . . . ?
C23 C19 C22 C21 -60.0(2) . . . . ?
C16 C19 C22 C21 59.7(2) . . . . ?
C24 C21 C22 C19 60.0(2) . . . . ?
C17 C21 C22 C19 -59.4(2) . . . . ?
C24 C20 C23 C19 -59.5(2) . . . . ?
C18 C20 C23 C19 60.3(2) . . . . ?
C22 C19 C23 C20 59.8(2) . . . . ?
C16 C19 C23 C20 -59.7(2) . . . . ?
C23 C20 C24 C21 59.5(2) . . . . ?
C18 C20 C24 C21 -60.2(2) . . . . ?
C22 C21 C24 C20 -59.8(2) . . . . ?
C17 C21 C24 C20 60.2(2) . . . . ?
